data_7056394
loop_
_publ_author_name
'Chen, Mimi'
'Zhou, Zhengwei'
'Suo, Yaxiong'
'Li, Mengyao'
'Yao, Jianhua'
'Peng, Ling'
'Xia, Yi'

_publ_section_title
;
 Acyclonucleosides Bearing Coplanar Arylethynyltriazole Nucleobases:
 Synthesis, Structural Analysis and Biological Evaluation
;
_journal_name_full 'New J. Chem.'
_journal_paper_doi 10.1039/C7NJ01406F
_journal_year 2017
_chemical_formula_moiety 'C15 H16 N4 O4'
_chemical_formula_sum 'C15 H16 N4 O4'
_chemical_formula_weight 316.32
_space_group_crystal_system monoclinic
_space_group_IT_number 14
_space_group_name_Hall '-P 2ybc'
_space_group_name_H-M_alt 'P 1 21/c 1'
_symmetry_space_group_name_Hall '-P 2ybc'
_symmetry_space_group_name_H-M 'P 1 21/c 1'
_atom_sites_solution_hydrogens mixed
_atom_sites_solution_primary direct
_audit_creation_date 2017-06-14
_audit_creation_method
;
Olex2 1.2-alpha
(compiled 2017.06.06 svn.r3414 for OlexSys, GUI svn.r5353)
;
_audit_update_record
;
2017-06-14 deposited with the CCDC.
2017-07-05 downloaded from the CCDC.
;
_cell_angle_alpha 90
_cell_angle_beta 104.264(6)
_cell_angle_gamma 90
_cell_formula_units_Z 4
_cell_length_a 17.5680(9)
_cell_length_b 9.9977(5)
_cell_length_c 8.8328(5)
_cell_measurement_reflns_used 1475
_cell_measurement_temperature 294(2)
_cell_measurement_theta_max 26.0770
_cell_measurement_theta_min 4.1170
_cell_volume 1503.56(14)
_computing_molecular_graphics 'Olex2 (Dolomanov et al., 2009)'
_computing_publication_material 'Olex2 (Dolomanov et al., 2009)'
_computing_structure_refinement 'ShelXL (Sheldrick, 2015)'
_computing_structure_solution 'SIR2004 (Burla et al., 2007)'
_diffrn_ambient_temperature 294(2)
_diffrn_detector_area_resol_mean 16.0892
_diffrn_measured_fraction_theta_full 0.998
_diffrn_measured_fraction_theta_max 0.998
_diffrn_measurement_device_type 'SuperNova, Single source at offset, Eos'
_diffrn_measurement_method '\w scans'
_diffrn_radiation_type MoK\a
_diffrn_radiation_wavelength 0.71073
_diffrn_reflns_av_R_equivalents 0.0229
_diffrn_reflns_av_unetI/netI 0.0426
_diffrn_reflns_Laue_measured_fraction_full 0.998
_diffrn_reflns_Laue_measured_fraction_max 0.998
_diffrn_reflns_limit_h_max 21
_diffrn_reflns_limit_h_min -16
_diffrn_reflns_limit_k_max 12
_diffrn_reflns_limit_k_min -12
_diffrn_reflns_limit_l_max 11
_diffrn_reflns_limit_l_min -10
_diffrn_reflns_number 6130
_diffrn_reflns_point_group_measured_fraction_full 0.998
_diffrn_reflns_point_group_measured_fraction_max 0.998
_diffrn_reflns_theta_full 26.000
_diffrn_reflns_theta_max 26.370
_diffrn_reflns_theta_min 3.557
_diffrn_source 'micro-focus sealed X-ray tube'
_exptl_absorpt_coefficient_mu 0.104
_exptl_absorpt_correction_T_max 1.00000
_exptl_absorpt_correction_T_min 0.79740
_exptl_absorpt_correction_type multi-scan
_exptl_absorpt_process_details
;
CrysAlisPro 1.171.38.41k (Rigaku Oxford Diffraction, 2015)
Empirical absorption correction using spherical harmonics,
 implemented in SCALE3 ABSPACK scaling algorithm.
;
_exptl_crystal_colour Colorless
_exptl_crystal_density_diffrn 1.397
_exptl_crystal_description Block
_exptl_crystal_F_000 664
_exptl_crystal_size_max 0.3
_exptl_crystal_size_mid 0.25
_exptl_crystal_size_min 0.08
_refine_diff_density_max 0.226
_refine_diff_density_min -0.181
_refine_diff_density_rms 0.044
_refine_ls_extinction_method none
_refine_ls_goodness_of_fit_ref 1.052
_refine_ls_hydrogen_treatment mixed
_refine_ls_matrix_type full
_refine_ls_number_parameters 218
_refine_ls_number_reflns 3071
_refine_ls_number_restraints 0
_refine_ls_restrained_S_all 1.052
_refine_ls_R_factor_all 0.0803
_refine_ls_R_factor_gt 0.0518
_refine_ls_shift/su_max 0.000
_refine_ls_shift/su_mean 0.000
_refine_ls_structure_factor_coef Fsqd
_refine_ls_weighting_details 'w=1/[\s^2^(Fo^2^)+(0.0603P)^2^+0.2474P] where P=(Fo^2^+2Fc^2^)/3'
_refine_ls_weighting_scheme calc
_refine_ls_wR_factor_gt 0.1228
_refine_ls_wR_factor_ref 0.1418
_reflns_Friedel_coverage 0.000
_reflns_number_gt 2071
_reflns_number_total 3071
_reflns_threshold_expression 'I > 2\s(I)'
_cod_data_source_file c7nj01406f2.cif
_cod_data_source_block cmm5
_cod_original_cell_volume 1503.55(15)
_cod_database_code 7056394
_shelx_shelxl_version_number 2014/7
_shelx_space_group_comment
;
The symmetry employed for this shelxl refinement is uniquely defined
by the following loop, which should always be used as a source of
symmetry information in preference to the above space-group names.
They are only intended as comments.
;
_oxdiff_exptl_absorpt_empirical_full_min 0.641
_oxdiff_exptl_absorpt_empirical_full_max 1.295
_oxdiff_exptl_absorpt_empirical_details
;
Empirical correction (ABSPACK) includes:
- Absorption correction using spherical harmonics
- Frame scaling
;
_olex2_refinement_description
;
1. Fixed Uiso
 At 1.2 times of:
  All C(H) groups, All C(H,H) groups, All N(H,H) groups
 At 1.5 times of:
  All C(H,H,H) groups, All O(H) groups
2.a Secondary CH2 refined with riding coordinates:
 C15(H15A,H15B), C14(H14A,H14B)
2.b Aromatic/amide H refined with riding coordinates:
 C5(H5), C4(H4C), C6(H6), C3(H3)
2.c X=CH2 refined with riding coordinates:
 N4(H4A,H4B)
2.d Idealised Me refined as rotating group:
 C1(H1A,H1B,H1C)
2.e Idealised tetrahedral OH refined as rotating group:
 O4(H4)
;
_olex2_submission_special_instructions 'No special instructions were received'

loop_
_space_group_symop_operation_xyz
'x, y, z'
'-x, y+1/2, -z+1/2'
'-x, -y, -z'
'x, -y-1/2, z-1/2'

loop_
_atom_site_label
_atom_site_type_symbol
_atom_site_fract_x
_atom_site_fract_y
_atom_site_fract_z
_atom_site_U_iso_or_equiv
_atom_site_adp_type
_atom_site_occupancy
_atom_site_site_symmetry_order
_atom_site_calc_flag
_atom_site_refinement_flags_posn
O3 O 0.41225(9) 0.33598(14) 0.23942(17) 0.0437(4) Uani 1 1 d .
O2 O 0.37602(9) 0.62388(15) 0.14131(16) 0.0465(4) Uani 1 1 d .
O4 O 0.44777(9) 0.04424(16) 0.25213(19) 0.0528(4) Uani 1 1 d .
H4 H 0.4957 0.0451 0.2674 0.079 Uiso 1 1 calc GR
N3 N 0.30821(10) 0.44025(17) 0.32282(18) 0.0357(4) Uani 1 1 d .
N1 N 0.28990(10) 0.60814(17) 0.46893(19) 0.0391(4) Uani 1 1 d .
N2 N 0.27151(10) 0.38598(18) 0.4267(2) 0.0408(4) Uani 1 1 d .
N4 N 0.37169(11) 0.78393(17) 0.3209(2) 0.0453(5) Uani 1 1 d .
H4A H 0.3946 0.8428 0.2766 0.054 Uiso 1 1 calc R
H4B H 0.3575 0.8039 0.4046 0.054 Uiso 1 1 calc R
O1 O 0.06028(11) 0.4732(2) 1.2559(2) 0.0700(6) Uani 1 1 d .
C12 C 0.35825(12) 0.6631(2) 0.2605(2) 0.0370(5) Uani 1 1 d .
C11 C 0.31901(11) 0.5718(2) 0.3505(2) 0.0344(5) Uani 1 1 d .
C10 C 0.26152(12) 0.4912(2) 0.5114(2) 0.0374(5) Uani 1 1 d .
C13 C 0.33144(14) 0.3531(2) 0.2069(3) 0.0395(5) Uani 1 1 d .
C7 C 0.16578(12) 0.4784(2) 0.8850(2) 0.0424(5) Uani 1 1 d .
C9 C 0.22559(13) 0.4817(2) 0.6401(3) 0.0441(5) Uani 1 1 d .
C8 C 0.19892(13) 0.4788(2) 0.7513(3) 0.0457(6) Uani 1 1 d .
C5 C 0.13206(13) 0.3630(2) 0.9285(3) 0.0483(6) Uani 1 1 d .
H5 H 0.1325 0.2840 0.8732 0.058 Uiso 1 1 calc R
C15 C 0.42537(14) 0.1178(2) 0.3723(3) 0.0511(6) Uani 1 1 d .
H15A H 0.4500 0.0773 0.4721 0.061 Uiso 1 1 calc R
H15B H 0.3690 0.1099 0.3575 0.061 Uiso 1 1 calc R
C4 C 0.09811(14) 0.3656(3) 1.0528(3) 0.0535(6) Uani 1 1 d .
H4C H 0.0756 0.2881 1.0807 0.064 Uiso 1 1 calc R
C2 C 0.09692(13) 0.4819(3) 1.1372(3) 0.0497(6) Uani 1 1 d .
C14 C 0.44640(14) 0.2632(2) 0.3792(3) 0.0478(6) Uani 1 1 d .
H14A H 0.4298 0.3039 0.4654 0.057 Uiso 1 1 calc R
H14B H 0.5031 0.2713 0.4009 0.057 Uiso 1 1 calc R
C6 C 0.16656(14) 0.5928(3) 0.9725(3) 0.0521(6) Uani 1 1 d .
H6 H 0.1903 0.6697 0.9465 0.063 Uiso 1 1 calc R
C3 C 0.13250(14) 0.5956(3) 1.0987(3) 0.0540(6) Uani 1 1 d .
H3 H 0.1337 0.6735 1.1568 0.065 Uiso 1 1 calc R
C1 C 0.05491(19) 0.5912(4) 1.3424(3) 0.0827(10) Uani 1 1 d .
H1A H 0.0333 0.6623 1.2719 0.124 Uiso 1 1 calc GR
H1B H 0.1063 0.6161 1.4022 0.124 Uiso 1 1 calc GR
H1C H 0.0215 0.5748 1.4117 0.124 Uiso 1 1 calc GR
H13A H 0.3015(11) 0.270(2) 0.213(2) 0.038(6) Uiso 1 1 d .
H13B H 0.3144(12) 0.397(2) 0.107(3) 0.039(6) Uiso 1 1 d .

loop_
_atom_site_aniso_label
_atom_site_aniso_U_11
_atom_site_aniso_U_22
_atom_site_aniso_U_33
_atom_site_aniso_U_23
_atom_site_aniso_U_13
_atom_site_aniso_U_12
O3 0.0554(9) 0.0410(9) 0.0397(8) 0.0055(7) 0.0215(7) 0.0103(7)
O2 0.0730(11) 0.0400(9) 0.0352(8) 0.0016(7) 0.0300(8) 0.0023(7)
O4 0.0626(10) 0.0447(9) 0.0553(10) 0.0003(8) 0.0226(9) 0.0031(8)
N3 0.0461(10) 0.0326(9) 0.0321(9) 0.0020(8) 0.0166(8) 0.0013(7)
N1 0.0530(10) 0.0360(10) 0.0337(9) 0.0028(8) 0.0209(8) 0.0034(8)
N2 0.0493(10) 0.0390(10) 0.0392(10) 0.0073(9) 0.0206(8) -0.0010(8)
N4 0.0724(13) 0.0334(10) 0.0379(10) 0.0003(8) 0.0286(9) -0.0051(9)
O1 0.0828(13) 0.0857(14) 0.0557(11) 0.0035(11) 0.0441(10) 0.0005(11)
C12 0.0497(12) 0.0335(11) 0.0313(11) 0.0041(9) 0.0164(9) 0.0047(9)
C11 0.0436(11) 0.0340(11) 0.0280(10) 0.0016(9) 0.0137(9) 0.0042(9)
C10 0.0406(11) 0.0399(12) 0.0358(11) 0.0049(10) 0.0169(9) 0.0006(9)
C13 0.0542(13) 0.0352(12) 0.0313(12) -0.0021(10) 0.0149(10) 0.0011(10)
C7 0.0415(11) 0.0537(14) 0.0361(11) 0.0087(11) 0.0174(9) 0.0028(10)
C9 0.0506(12) 0.0465(13) 0.0405(12) 0.0055(11) 0.0212(11) 0.0024(10)
C8 0.0488(12) 0.0502(14) 0.0429(13) 0.0067(11) 0.0208(11) 0.0009(10)
C5 0.0578(14) 0.0491(13) 0.0430(13) 0.0020(11) 0.0218(11) 0.0000(11)
C15 0.0618(15) 0.0494(14) 0.0471(13) 0.0138(12) 0.0229(12) 0.0121(11)
C4 0.0602(15) 0.0569(15) 0.0497(14) 0.0114(13) 0.0260(12) -0.0067(12)
C2 0.0474(13) 0.0684(17) 0.0384(12) 0.0088(12) 0.0205(10) 0.0046(12)
C14 0.0541(13) 0.0517(14) 0.0388(12) 0.0028(11) 0.0134(10) 0.0106(11)
C6 0.0576(14) 0.0516(14) 0.0538(14) 0.0061(13) 0.0265(12) -0.0014(11)
C3 0.0622(15) 0.0562(15) 0.0487(14) -0.0019(12) 0.0234(12) 0.0064(12)
C1 0.088(2) 0.113(3) 0.0577(17) -0.0043(19) 0.0381(16) 0.0239(19)

loop_
_atom_type_symbol
_atom_type_description
_atom_type_scat_dispersion_real
_atom_type_scat_dispersion_imag
_atom_type_scat_source
C C 0.0033 0.0016 'International Tables Vol C Tables 4.2.6.8 and 6.1.1.4'
H H 0.0000 0.0000 'International Tables Vol C Tables 4.2.6.8 and 6.1.1.4'
N N 0.0061 0.0033 'International Tables Vol C Tables 4.2.6.8 and 6.1.1.4'
O O 0.0106 0.0060 'International Tables Vol C Tables 4.2.6.8 and 6.1.1.4'

loop_
_geom_angle_atom_site_label_1
_geom_angle_atom_site_label_2
_geom_angle_atom_site_label_3
_geom_angle
C13 O3 C14 115.55(17)
C15 O4 H4 109.5
N2 N3 C13 119.42(17)
C11 N3 N2 109.73(16)
C11 N3 C13 130.81(17)
C11 N1 C10 102.84(17)
C10 N2 N3 102.41(16)
H4A N4 H4B 120.0
C12 N4 H4A 120.0
C12 N4 H4B 120.0
C2 O1 C1 117.9(2)
O2 C12 N4 125.40(19)
O2 C12 C11 120.64(18)
N4 C12 C11 113.96(17)
N3 C11 C12 124.53(17)
N1 C11 N3 110.36(18)
N1 C11 C12 125.11(19)
N1 C10 C9 122.7(2)
N2 C10 N1 114.65(17)
N2 C10 C9 122.68(19)
O3 C13 N3 111.89(17)
O3 C13 H13A 114.7(11)
O3 C13 H13B 108.4(12)
N3 C13 H13A 102.5(12)
N3 C13 H13B 106.9(12)
H13A C13 H13B 112.2(17)
C5 C7 C8 121.0(2)
C6 C7 C8 120.4(2)
C6 C7 C5 118.6(2)
C8 C9 C10 176.3(3)
C9 C8 C7 178.6(3)
C7 C5 H5 119.9
C4 C5 C7 120.2(2)
C4 C5 H5 119.9
O4 C15 H15A 108.5
O4 C15 H15B 108.5
O4 C15 C14 114.88(19)
H15A C15 H15B 107.5
C14 C15 H15A 108.5
C14 C15 H15B 108.5
C5 C4 H4C 119.5
C5 C4 C2 120.9(2)
C2 C4 H4C 119.5
O1 C2 C4 115.7(2)
O1 C2 C3 124.8(2)
C3 C2 C4 119.4(2)
O3 C14 C15 114.33(19)
O3 C14 H14A 108.7
O3 C14 H14B 108.7
C15 C14 H14A 108.7
C15 C14 H14B 108.7
H14A C14 H14B 107.6
C7 C6 H6 119.4
C7 C6 C3 121.3(2)
C3 C6 H6 119.4
C2 C3 C6 119.5(2)
C2 C3 H3 120.3
C6 C3 H3 120.3
O1 C1 H1A 109.5
O1 C1 H1B 109.5
O1 C1 H1C 109.5
H1A C1 H1B 109.5
H1A C1 H1C 109.5
H1B C1 H1C 109.5

loop_
_geom_bond_atom_site_label_1
_geom_bond_atom_site_label_2
_geom_bond_distance
O3 C13 1.388(3)
O3 C14 1.431(3)
O2 C12 1.233(2)
O4 H4 0.8200
O4 C15 1.424(3)
N3 N2 1.358(2)
N3 C11 1.343(3)
N3 C13 1.476(3)
N1 C11 1.323(2)
N1 C10 1.359(3)
N2 C10 1.328(3)
N4 H4A 0.8600
N4 H4B 0.8600
N4 C12 1.318(3)
O1 C2 1.361(3)
O1 C1 1.421(3)
C12 C11 1.487(3)
C10 C9 1.432(3)
C13 H13A 0.99(2)
C13 H13B 0.97(2)
C7 C8 1.440(3)
C7 C5 1.393(3)
C7 C6 1.379(3)
C9 C8 1.189(3)
C5 H5 0.9300
C5 C4 1.372(3)
C15 H15A 0.9700
C15 H15B 0.9700
C15 C14 1.497(3)
C4 H4C 0.9300
C4 C2 1.384(3)
C2 C3 1.380(3)
C14 H14A 0.9700
C14 H14B 0.9700
C6 H6 0.9300
C6 C3 1.389(3)
C3 H3 0.9300
C1 H1A 0.9600
C1 H1B 0.9600
C1 H1C 0.9600

loop_
_geom_torsion_atom_site_label_1
_geom_torsion_atom_site_label_2
_geom_torsion_atom_site_label_3
_geom_torsion_atom_site_label_4
_geom_torsion
O2 C12 C11 N3 8.0(3)
O2 C12 C11 N1 -172.07(19)
O4 C15 C14 O3 59.5(3)
N3 N2 C10 N1 -0.5(2)
N3 N2 C10 C9 -178.86(18)
N2 N3 C11 N1 -0.7(2)
N2 N3 C11 C12 179.26(18)
N2 N3 C13 O3 -108.7(2)
N4 C12 C11 N3 -171.41(19)
N4 C12 C11 N1 8.5(3)
O1 C2 C3 C6 -178.6(2)
C11 N3 N2 C10 0.7(2)
C11 N3 C13 O3 69.0(3)
C11 N1 C10 N2 0.1(2)
C11 N1 C10 C9 178.47(19)
C10 N1 C11 N3 0.4(2)
C10 N1 C11 C12 -179.57(19)
C13 O3 C14 C15 68.9(2)
C13 N3 N2 C10 178.83(17)
C13 N3 C11 N1 -178.57(18)
C13 N3 C11 C12 1.4(3)
C7 C5 C4 C2 -0.2(4)
C7 C6 C3 C2 -0.2(4)
C8 C7 C5 C4 -177.6(2)
C8 C7 C6 C3 177.8(2)
C5 C7 C6 C3 -2.0(3)
C5 C4 C2 O1 178.7(2)
C5 C4 C2 C3 -2.0(4)
C4 C2 C3 C6 2.2(4)
C14 O3 C13 N3 66.8(2)
C6 C7 C5 C4 2.2(3)
C1 O1 C2 C4 -177.7(2)
C1 O1 C2 C3 3.1(4)
